data_2005156
loop_
_publ_author_name
'Cativiela, C.'
'D\'iaz-de-Villegas, M. D.'
'G\'alvez, J. A.'

_publ_section_title
;
 Methyl 2-Methoxycarbonylamino-3,3-diphenylpropionate, an Interesting
 Diphenylalanine (DIP) Derivative
;
_journal_issue 7
_journal_name_full 'Acta Crystallographica Section C'
_journal_page_first 1789
_journal_page_last 1791
_journal_paper_doi 10.1107/S0108270196004052
_journal_volume 52
_journal_year 1996
_chemical_formula_iupac 'C18 H19 N1 O4'
_chemical_formula_sum 'C18 H19 N O4'
_chemical_formula_weight 313.34
_chemical_name_systematic
;
Methyl 2-Methoxycarbonylamino-3,3-diphenylpropionate
;
_space_group_IT_number 14
_symmetry_cell_setting monoclinic
_symmetry_space_group_name_Hall '-P 2yn'
_symmetry_space_group_name_H-M 'P 1 21/n 1'
_audit_creation_method SHELXL
_cell_angle_alpha 90
_cell_angle_beta 99.000(10)
_cell_angle_gamma 90
_cell_formula_units_Z 4
_cell_length_a 8.222(2)
_cell_length_b 12.244(3)
_cell_length_c 17.277(4)
_cell_measurement_reflns_used 28
_cell_measurement_temperature 293(2)
_cell_measurement_theta_max 11.55
_cell_measurement_theta_min 5.22
_cell_volume 1717.9(7)
_computing_cell_refinement XSCANS
_computing_data_collection 'XSCANS (Siemens, 1993)'
_computing_data_reduction XSCANS
_computing_molecular_graphics 'SHELXTL-Plus (Sheldrick, 1989)'
_computing_publication_material 'SHELXL93. Geometric calculations: PARST (Nardelli, 1983)'
_computing_structure_refinement 'SHELXL93 (Sheldrick, 1993)'
_computing_structure_solution 'SIR92 (Altomare et al., 1992)'
_diffrn_ambient_temperature 293(2)
_diffrn_measurement_device 'Siemens P4'
_diffrn_measurement_method \q/2\q
_diffrn_radiation_monochromator graphite
_diffrn_radiation_source 'fine-focus sealed tube'
_diffrn_radiation_type MoK\a
_diffrn_radiation_wavelength 0.71073
_diffrn_reflns_av_R_equivalents 0.0481
_diffrn_reflns_av_sigmaI/netI 0.1290
_diffrn_reflns_limit_h_max 9
_diffrn_reflns_limit_h_min -1
_diffrn_reflns_limit_k_max 14
_diffrn_reflns_limit_k_min -1
_diffrn_reflns_limit_l_max 20
_diffrn_reflns_limit_l_min -20
_diffrn_reflns_number 4049
_diffrn_reflns_theta_max 25
_diffrn_reflns_theta_min 2.05
_diffrn_standards_decay_% 0
_diffrn_standards_interval_count 97
_diffrn_standards_number 3
_exptl_absorpt_coefficient_mu 0.086
_exptl_absorpt_correction_type none
_exptl_crystal_colour colourless
_exptl_crystal_density_diffrn 1.212
_exptl_crystal_density_method 'not measured'
_exptl_crystal_description prism
_exptl_crystal_F_000 664
_exptl_crystal_size_max 0.36
_exptl_crystal_size_mid 0.20
_exptl_crystal_size_min 0.18
_refine_diff_density_max 0.17
_refine_diff_density_min -0.16
_refine_ls_extinction_method none
_refine_ls_goodness_of_fit_all 1.015
_refine_ls_goodness_of_fit_obs 1.234
_refine_ls_hydrogen_treatment refU
_refine_ls_matrix_type full
_refine_ls_number_parameters 209
_refine_ls_number_reflns 3010
_refine_ls_number_restraints 0
_refine_ls_restrained_S_all 1.015
_refine_ls_restrained_S_obs 1.234
_refine_ls_R_factor_all 0.2105
_refine_ls_R_factor_obs 0.0742
_refine_ls_shift/esd_max 0.001
_refine_ls_shift/esd_mean 0.000
_refine_ls_structure_factor_coef Fsqd
_refine_ls_weighting_scheme
;
calc w = 1/[\s^2^(F~o~^2^) + (0.0737P)^2^]
where P = (F~o~^2^ + 2F~c~^2^)/3
;
_refine_ls_wR_factor_all 0.2042
_refine_ls_wR_factor_obs 0.1431
_reflns_number_observed 1117
_reflns_number_total 3010
_reflns_observed_criterion >2sigma(I)
_cod_data_source_file mu1257.cif
_cod_data_source_block Dip
_cod_original_sg_symbol_H-M 'P 21/n'
_cod_database_code 2005156

loop_
_symmetry_equiv_pos_as_xyz
'x, y, z'
'-x+1/2, y+1/2, -z+1/2'
'-x, -y, -z'
'x-1/2, -y-1/2, z-1/2'

loop_
_atom_site_aniso_label
_atom_site_aniso_U_11
_atom_site_aniso_U_22
_atom_site_aniso_U_33
_atom_site_aniso_U_12
_atom_site_aniso_U_13
_atom_site_aniso_U_23
O1 0.054(2) 0.067(3) 0.098(3) 0.000(2) -0.010(2) 0.002(2)
O2 0.078(3) 0.059(3) 0.104(3) -0.002(2) 0.000(2) 0.026(2)
O3 0.083(3) 0.122(4) 0.080(3) 0.042(3) 0.009(2) -0.010(2)
O4 0.094(3) 0.086(3) 0.048(2) 0.010(2) 0.011(2) -0.006(2)
N 0.052(3) 0.087(3) 0.051(3) 0.013(3) 0.010(2) -0.004(2)
C1 0.081(5) 0.099(6) 0.171(7) -0.026(5) -0.022(5) -0.012(5)
C2 0.060(4) 0.067(4) 0.053(3) 0.003(3) 0.011(3) 0.008(3)
C3 0.049(3) 0.064(4) 0.041(3) 0.002(3) 0.008(2) 0.002(2)
C4 0.063(4) 0.049(3) 0.056(3) -0.004(3) 0.011(3) 0.004(3)
C5 0.130(6) 0.105(5) 0.065(3) 0.005(4) 0.026(4) -0.021(4)
C6 0.051(3) 0.053(3) 0.052(3) -0.002(3) 0.011(3) -0.002(3)
C7 0.045(3) 0.053(3) 0.046(3) 0.003(3) 0.011(2) 0.002(2)
C8 0.057(4) 0.059(4) 0.104(5) -0.004(3) 0.010(3) 0.000(3)
C9 0.081(5) 0.058(4) 0.108(5) -0.002(4) 0.012(4) -0.001(3)
C10 0.078(5) 0.075(5) 0.066(4) -0.020(4) 0.007(3) 0.000(3)
C11 0.053(4) 0.093(5) 0.070(4) -0.005(4) 0.001(3) 0.011(4)
C12 0.050(4) 0.065(4) 0.059(3) 0.004(3) 0.009(3) 0.005(3)
C13 0.051(3) 0.053(3) 0.053(3) -0.006(3) 0.012(3) 0.006(3)
C14 0.086(4) 0.086(4) 0.057(3) 0.001(4) 0.000(3) 0.007(3)
C15 0.095(5) 0.128(6) 0.065(5) -0.004(5) -0.010(4) 0.025(4)
C16 0.111(6) 0.147(8) 0.053(4) -0.053(6) 0.015(4) -0.013(5)
C17 0.132(7) 0.099(6) 0.083(5) -0.033(5) 0.040(5) -0.030(4)
C18 0.088(5) 0.067(4) 0.069(4) 0.002(4) 0.019(4) -0.006(3)

loop_
_atom_site_label
_atom_site_occupancy
_atom_site_fract_x
_atom_site_fract_y
_atom_site_fract_z
_atom_site_U_iso_or_equiv
_atom_site_thermal_displace_type
_atom_site_calc_flag
_atom_site_refinement_flags
_atom_site_type_symbol
O1 1 .5881(4) -0.4238(3) -0.6203(2) .0753(12) Uani d . O
O2 1 .7853(5) -0.5321(3) -0.5571(2) .0820(13) Uani d . O
O3 1 .6739(5) -0.2409(3) -0.4431(2) .0955(15) Uani d . O
O4 1 .8830(5) -0.2901(3) -0.3504(2) .0761(12) Uani d . O
N 1 .8927(5) -0.3309(3) -0.4742(2) .0630(13) Uani d . N
H 1 .9869(5) -0.3590(3) -0.4562(2) .108(5) Uiso calc R H
C1 1 .4903(8) -0.5201(5) -0.6452(4) .122(3) Uani d . C
H1A 1 .3881(8) -0.4982(5) -0.6760(4) .108(5) Uiso calc R H
H1B 1 .4684(8) -0.5597(5) -0.6000(4) .108(5) Uiso calc R H
H1C 1 .5498(8) -0.5660(5) -0.6761(4) .108(5) Uiso calc R H
C2 1 .7346(7) -0.4431(5) -0.5766(3) .0600(15) Uani d . C
C3 1 .8322(6) -0.3363(4) -0.5584(2) .0513(13) Uani d . C
H3 1 .7600(6) -0.2738(4) -0.5739(2) .108(5) Uiso calc R H
C4 1 .8046(8) -0.2830(4) -0.4245(3) .0557(13) Uani d . C
C5 1 .8055(8) -0.2391(5) -0.2907(3) .099(2) Uani d . C
H5A 1 .8726(8) -0.2496(5) -0.2405(3) .108(5) Uiso calc R H
H5B 1 .6992(8) -0.2713(5) -0.2903(3) .108(5) Uiso calc R H
H5C 1 .7930(8) -0.1624(5) -0.3014(3) .108(5) Uiso calc R H
C6 1 .9792(6) -0.3339(4) -0.6045(3) .0518(13) Uani d . C
H6 1 1.0517(6) -0.3944(4) -0.5843(3) .108(5) Uiso calc R H
C7 1 1.0813(6) -0.2299(4) -0.5892(2) .0476(12) Uani d . C
C8 1 1.0110(7) -0.1262(5) -0.5933(3) .074(2) Uani d . C
H8 1 .8970(7) -0.1190(5) -0.6014(3) .108(5) Uiso calc R H
C9 1 1.1105(8) -.0323(5) -0.5852(3) .082(2) Uani d . C
H9 1 1.0619(8) .0365(5) -0.5889(3) .108(5) Uiso calc R H
C10 1 1.2786(8) -.0414(5) -0.5719(3) .074(2) Uani d . C
H10 1 1.3443(8) .0209(5) -0.5673(3) .108(5) Uiso calc R H
C11 1 1.3490(7) -0.1429(5) -0.5654(3) .073(2) Uani d . C
H11 1 1.4631(7) -0.1493(5) -0.5547(3) .108(5) Uiso calc R H
C12 1 1.2520(6) -0.2373(4) -0.5747(3) .0579(14) Uani d . C
H12 1 1.3022(6) -0.3056(4) -0.5712(3) .108(5) Uiso calc R H
C13 1 .9235(6) -0.3572(4) -0.6912(3) .0517(13) Uani d . C
C14 1 .8361(7) -0.2826(5) -0.7422(3) .078(2) Uani d . C
H14 1 .8085(7) -0.2152(5) -0.7230(3) .108(5) Uiso calc R H
C15 1 .7889(8) -0.3060(7) -0.8211(4) .099(2) Uani d . C
H15 1 .7315(8) -0.2545(7) -0.8544(4) .108(5) Uiso calc R H
C16 1 .8277(9) -0.4062(8) -0.8499(4) .103(3) Uani d . C
H16 1 .7971(9) -0.4224(8) -0.9028(4) .108(5) Uiso calc R H
C17 1 .9114(10) -0.4818(6) -0.8005(4) .102(2) Uani d . C
H17 1 .9356(10) -0.5500(6) -0.8196(4) .108(5) Uiso calc R H
C18 1 .9601(7) -0.4568(5) -0.7222(3) .074(2) Uani d . C
H18 1 1.0190(7) -0.5083(5) -0.6896(3) .108(5) Uiso calc R H

loop_
_atom_type_symbol
_atom_type_description
_atom_type_scat_dispersion_real
_atom_type_scat_dispersion_imag
_atom_type_scat_source
C C 0.0033 0.0016 'International Tables Vol C Tables 4.2.6.8 and 6.1.1.4'
H H 0.0000 0.0000 'International Tables Vol C Tables 4.2.6.8 and 6.1.1.4'
N N 0.0061 0.0033 'International Tables Vol C Tables 4.2.6.8 and 6.1.1.4'
O O 0.0106 0.0060 'International Tables Vol C Tables 4.2.6.8 and 6.1.1.4'

loop_
_geom_angle_atom_site_label_1
_geom_angle_atom_site_label_2
_geom_angle_atom_site_label_3
_geom_angle
_geom_angle_publ_flag
C2 O1 C1 115.5(4) yes
C4 O4 C5 117.1(5) yes
C4 N C3 121.5(4) yes
C4 N H 119.3(3) ?
C3 N H 119.3(3) ?
O1 C1 H1A 109.5(3) ?
O1 C1 H1B 109.5(3) ?
H1A C1 H1B 109.5 ?
O1 C1 H1C 109.5(3) ?
H1A C1 H1C 109.5 ?
H1B C1 H1C 109.5 ?
O2 C2 O1 124.3(5) yes
O2 C2 C3 124.6(5) yes
O1 C2 C3 111.0(5) yes
N C3 C2 109.1(4) yes
N C3 C6 109.8(4) yes
C2 C3 C6 109.5(4) yes
N C3 H3 109.5(3) ?
C2 C3 H3 109.5(3) ?
C6 C3 H3 109.5(2) ?
O3 C4 N 124.9(5) yes
O3 C4 O4 124.3(5) yes
N C4 O4 110.8(5) yes
O4 C5 H5A 109.5(3) ?
O4 C5 H5B 109.5(3) ?
H5A C5 H5B 109.5 ?
O4 C5 H5C 109.5(3) ?
H5A C5 H5C 109.5 ?
H5B C5 H5C 109.5 ?
C13 C6 C7 113.5(4) yes
C13 C6 C3 111.3(4) yes
C7 C6 C3 112.3(4) yes
C13 C6 H6 106.4(3) ?
C7 C6 H6 106.4(3) ?
C3 C6 H6 106.4(2) ?
C12 C7 C8 118.0(5) yes
C12 C7 C6 119.3(5) yes
C8 C7 C6 122.7(4) yes
C7 C8 C9 120.7(5) no
C7 C8 H8 119.7(3) ?
C9 C8 H8 119.7(4) ?
C10 C9 C8 120.4(6) no
C10 C9 H9 119.8(4) ?
C8 C9 H9 119.8(4) ?
C11 C10 C9 119.4(6) no
C11 C10 H10 120.3(4) ?
C9 C10 H10 120.3(4) ?
C10 C11 C12 121.0(5) no
C10 C11 H11 119.5(4) ?
C12 C11 H11 119.5(3) ?
C7 C12 C11 120.5(5) no
C7 C12 H12 119.7(3) ?
C11 C12 H12 119.7(3) ?
C18 C13 C14 117.1(5) yes
C18 C13 C6 119.7(4) yes
C14 C13 C6 123.2(5) yes
C15 C14 C13 121.7(6) no
C15 C14 H14 119.2(4) ?
C13 C14 H14 119.2(3) ?
C16 C15 C14 119.5(6) no
C16 C15 H15 120.2(4) ?
C14 C15 H15 120.2(4) ?
C17 C16 C15 119.9(6) no
C17 C16 H16 120.1(4) ?
C15 C16 H16 120.1(4) ?
C16 C17 C18 120.0(6) no
C16 C17 H17 120.0(4) ?
C18 C17 H17 120.0(4) ?
C17 C18 C13 121.8(5) no
C17 C18 H18 119.1(4) ?
C13 C18 H18 119.1(3) ?

loop_
_geom_bond_atom_site_label_1
_geom_bond_atom_site_label_2
_geom_bond_distance
_geom_bond_publ_flag
O1 C2 1.339(6) yes
O1 C1 1.454(6) yes
O2 C2 1.196(6) yes
O3 C4 1.190(6) yes
O4 C4 1.344(5) yes
O4 C5 1.437(6) yes
N C4 1.342(6) yes
N C3 1.463(5) yes
N H 0.86 ?
C1 H1A 0.96 ?
C1 H1B 0.96 ?
C1 H1C 0.96 ?
C2 C3 1.542(7) yes
C3 C6 1.548(6) yes
C3 H3 0.98 ?
C5 H5A 0.96 ?
C5 H5B 0.96 ?
C5 H5C 0.96 ?
C6 C13 1.522(6) yes
C6 C7 1.526(6) yes
C6 H6 0.98 ?
C7 C12 1.389(6) no
C7 C8 1.392(6) no
C8 C9 1.405(7) no
C8 H8 0.93 ?
C9 C10 1.370(7) no
C9 H9 0.93 ?
C10 C11 1.369(7) no
C10 H10 0.93 ?
C11 C12 1.399(7) no
C11 H11 0.93 ?
C12 H12 0.93 ?
C13 C18 1.385(6) no
C13 C14 1.390(6) no
C14 C15 1.388(7) no
C14 H14 0.93 ?
C15 C16 1.381(9) no
C15 H15 0.93 ?
C16 C17 1.370(9) no
C16 H16 0.93 ?
C17 C18 1.384(8) no
C17 H17 0.93 ?
C18 H18 0.93 ?

loop_
_geom_torsion_atom_site_label_1
_geom_torsion_atom_site_label_2
_geom_torsion_atom_site_label_3
_geom_torsion_atom_site_label_4
_geom_torsion
_geom_torsion_publ_flag
C1 O1 C2 O2 -1.0(8) ?
C1 O1 C2 C3 176.1(4) yes
C4 N C3 C2 -91.0(5) yes
C4 N C3 C6 148.9(4) ?
O2 C2 C3 N -52.5(7) ?
O1 C2 C3 N 130.4(4) yes
O2 C2 C3 C6 67.7(6) ?
O1 C2 C3 C6 -109.4(4) ?
C3 N C4 O3 -0.7(8) ?
C3 N C4 O4 178.6(4) yes
C5 O4 C4 O3 -2.7(8) ?
C5 O4 C4 N 178.0(4) yes
N C3 C6 C13 171.1(4) yes
C2 C3 C6 C13 51.4(5) ?
N C3 C6 C7 -60.3(5) yes
C2 C3 C6 C7 179.9(4) ?
C13 C6 C7 C12 -97.9(5) ?
C3 C6 C7 C12 134.7(4) ?
C13 C6 C7 C8 78.6(6) ?
C3 C6 C7 C8 -48.8(6) ?
C12 C7 C8 C9 1.8(7) ?
C6 C7 C8 C9 -174.7(5) ?
C7 C8 C9 C10 -1.1(9) ?
C8 C9 C10 C11 -0.9(9) ?
C9 C10 C11 C12 2.1(8) ?
C8 C7 C12 C11 -0.7(7) ?
C6 C7 C12 C11 176.0(4) ?
C10 C11 C12 C7 -1.3(7) ?
C7 C6 C13 C18 125.1(5) ?
C3 C6 C13 C18 -107.0(5) ?
C7 C6 C13 C14 -54.9(7) ?
C3 C6 C13 C14 73.0(6) ?
C18 C13 C14 C15 -0.8(8) ?
C6 C13 C14 C15 179.2(5) ?
C13 C14 C15 C16 0.8(10) ?
C14 C15 C16 C17 0.4(10) ?
C15 C16 C17 C18 -1.4(11) ?
C16 C17 C18 C13 1.4(10) ?
C14 C13 C18 C17 -0.3(8) ?
C6 C13 C18 C17 179.7(5) ?
